data_7247402
loop_
_publ_author_name
'Yang, Fengyi'
'Chen, Jiali'
'Wang, Junwen'
'Liu, Jinjian'

_publ_section_title
;
 Five novel supramolecular assemblies constructed from the
 thiazolothiazole extended viologen moiety
;
_journal_issue 38
_journal_name_full CrystEngComm
_journal_page_first 5461
_journal_page_last 5469
_journal_paper_doi 10.1039/D3CE00650F
_journal_volume 25
_journal_year 2023
_chemical_formula_moiety 'C10 H9 N2 O2 S, C9 H5 O6'
_chemical_formula_sum 'C19 H14 N2 O8 S'
_chemical_formula_weight 430.38
_space_group_crystal_system triclinic
_space_group_IT_number 2
_space_group_name_Hall '-P 1'
_space_group_name_H-M_alt 'P -1'
_atom_sites_solution_hydrogens geom
_atom_sites_solution_primary direct
_atom_sites_solution_secondary difmap
_audit_creation_date 2023-03-03
_audit_creation_method
;
  Olex2 1.2
  (compiled Dec  5 2012 16:20:19, GUI svn.r4385)
;
_audit_update_record
;
2023-03-03 deposited with the CCDC.	2023-09-05 downloaded from the CCDC.
;
_cell_angle_alpha 79.779(3)
_cell_angle_beta 75.701(3)
_cell_angle_gamma 78.675(3)
_cell_formula_units_Z 2
_cell_length_a 8.3923(12)
_cell_length_b 8.5678(12)
_cell_length_c 12.9934(18)
_cell_measurement_reflns_used 9891
_cell_measurement_temperature 273(2)
_cell_measurement_theta_max 28.31
_cell_measurement_theta_min 2.45
_cell_volume 879.5(2)
_computing_molecular_graphics
;
O. V. Dolomanov, L. J. Bourhis, R. J. Gildea, J. A. K. Howard and H. Puschmann,
OLEX2: a complete structure solution, refinement and analysis program.
J. Appl. Cryst. (2009). 42, 339-341.
;
_computing_publication_material
;
O. V. Dolomanov, L. J. Bourhis, R. J. Gildea, J. A. K. Howard and H. Puschmann,
OLEX2: a complete structure solution, refinement and analysis program.
J. Appl. Cryst. (2009). 42, 339-341.
;
_computing_structure_refinement
;
XL, G.M. Sheldrick, Acta Cryst.
(2008). A64, 112-122
;
_computing_structure_solution 'SHELXS-97 (Sheldrick, 1990)'
_diffrn_ambient_temperature 273.15
_diffrn_measured_fraction_theta_full 0.989
_diffrn_measured_fraction_theta_max 0.989
_diffrn_measurement_device_type 'CCD area detector'
_diffrn_measurement_method 'phi and omega scans'
_diffrn_radiation_monochromator graphite
_diffrn_radiation_type MoK\a
_diffrn_radiation_wavelength 0.71073
_diffrn_reflns_av_R_equivalents 0.0365
_diffrn_reflns_av_unetI/netI 0.0323
_diffrn_reflns_limit_h_max 11
_diffrn_reflns_limit_h_min -11
_diffrn_reflns_limit_k_max 11
_diffrn_reflns_limit_k_min -10
_diffrn_reflns_limit_l_max 17
_diffrn_reflns_limit_l_min -17
_diffrn_reflns_number 15165
_diffrn_reflns_theta_full 28.33
_diffrn_reflns_theta_max 28.33
_diffrn_reflns_theta_min 2.45
_diffrn_source 'fine-focus sealed tube'
_exptl_absorpt_coefficient_mu 0.241
_exptl_absorpt_correction_T_max 0.7457
_exptl_absorpt_correction_T_min 0.5791
_exptl_absorpt_correction_type none
_exptl_absorpt_process_details
;
? was used for absorption correction.
wR2(int) was 0.1392 before and 0.0558 after correction.
The Ratio of minimum to maximum transmission is 0.7766.
The \l/2 correction factor is Not present.
;
_exptl_crystal_colour yellow
_exptl_crystal_colour_primary yellow
_exptl_crystal_density_diffrn 1.625
_exptl_crystal_density_method 'not measured'
_exptl_crystal_description block
_exptl_crystal_F_000 444
_exptl_crystal_size_max 0.2
_exptl_crystal_size_mid 0.2
_exptl_crystal_size_min 0.1
_refine_diff_density_max 0.347
_refine_diff_density_min -0.345
_refine_diff_density_rms 0.047
_refine_ls_extinction_method none
_refine_ls_goodness_of_fit_ref 1.046
_refine_ls_hydrogen_treatment mixed
_refine_ls_matrix_type full
_refine_ls_number_parameters 277
_refine_ls_number_reflns 4345
_refine_ls_number_restraints 0
_refine_ls_restrained_S_all 1.046
_refine_ls_R_factor_all 0.0452
_refine_ls_R_factor_gt 0.0397
_refine_ls_shift/su_max 0.000
_refine_ls_shift/su_mean 0.000
_refine_ls_structure_factor_coef Fsqd
_refine_ls_weighting_details 'calc w=1/[\s^2^(Fo^2^)+(0.0512P)^2^+0.3407P] where P=(Fo^2^+2Fc^2^)/3'
_refine_ls_weighting_scheme calc
_refine_ls_wR_factor_gt 0.1053
_refine_ls_wR_factor_ref 0.1097
_reflns_number_gt 3864
_reflns_number_total 4345
_reflns_threshold_expression >2sigma(I)
_cod_data_source_file d3ce00650f2.cif
_cod_data_source_block a_CCDC1
_cod_depositor_comments 'Adding full bibliography for 7247401--7247405.cif.'
_cod_database_code 7247402
_olex2_refinement_description
;
1. Fixed Uiso
 At 1.2 times of:
  H5 of C5, H15 of C15, {H2A,H2B} of C2, H19 of C19, H4 of C4, {H3A,H3B} of
  C3, H6 of C6, H16 of C16, H7 of C7
 At 1.5 times of:
  H5A of O5, H2 of O2
2.a Secondary CH2 refined with riding coordinates:
 C2(H2A,H2B), C3(H3A,H3B)
2.b Aromatic/amide H refined with riding coordinates:
 C19(H19), C15(H15), C5(H5), C7(H7), C16(H16), C6(H6), C4(H4)
2.c Idealised tetrahedral OH refined as rotating group:
 O5(H5A), O2(H2)
;

loop_
_space_group_symop_id
_space_group_symop_operation_xyz
1 'x, y, z'
2 '-x, -y, -z'

loop_
_atom_site_label
_atom_site_type_symbol
_atom_site_fract_x
_atom_site_fract_y
_atom_site_fract_z
_atom_site_U_iso_or_equiv
_atom_site_adp_type
_atom_site_occupancy
_atom_site_symmetry_multiplicity
_atom_site_calc_flag
_atom_site_refinement_flags
_atom_site_disorder_assembly
_atom_site_disorder_group
S1 S 0.12080(5) 0.17162(4) 0.52481(3) 0.03703(12) Uani 1 1 d . . .
O3 O 0.25664(16) 0.46011(14) 0.60336(10) 0.0441(3) Uani 1 1 d . . .
O5 O 0.48424(18) 1.10270(14) 0.60425(10) 0.0490(3) Uani 1 1 d . . .
H5A H 0.5295 1.1827 0.5841 0.073 Uiso 1 1 calc R . .
O8 O 0.25559(17) 0.32530(14) 0.78063(11) 0.0502(3) Uani 1 1 d . . .
O6 O 0.62071(19) 1.06810(16) 0.73488(12) 0.0586(4) Uani 1 1 d . . .
N1 N 0.18636(15) 0.63208(14) 0.18737(9) 0.0308(2) Uani 1 1 d . . .
O1 O 0.0019(2) 1.18594(15) 0.06115(11) 0.0573(4) Uani 1 1 d . . .
C19 C 0.41695(18) 0.79578(16) 0.65275(11) 0.0313(3) Uani 1 1 d . . .
H19 H 0.4098 0.8538 0.5860 0.038 Uiso 1 1 calc R . .
N2 N 0.00471(16) -0.11573(14) 0.62763(10) 0.0329(3) Uani 1 1 d . . .
C15 C 0.4325(2) 0.63264(19) 0.85120(12) 0.0375(3) Uani 1 1 d . . .
H15 H 0.4368 0.5777 0.9192 0.045 Uiso 1 1 calc R . .
O4 O 0.34595(16) 0.66531(14) 0.49634(9) 0.0433(3) Uani 1 1 d . . .
C5 C 0.22098(19) 0.60900(17) 0.28504(12) 0.0327(3) Uani 1 1 d . . .
H5 H 0.2690 0.6850 0.3047 0.039 Uiso 1 1 calc R . .
C8 C 0.11496(17) 0.36119(15) 0.32602(11) 0.0284(3) Uani 1 1 d . . .
C2 C 0.0851(2) 0.91993(17) 0.14306(12) 0.0370(3) Uani 1 1 d . . .
H2A H -0.0211 0.8927 0.1416 0.044 Uiso 1 1 calc R . .
H2B H 0.0803 0.9372 0.2156 0.044 Uiso 1 1 calc R . .
C7 C 0.08176(19) 0.38748(17) 0.22418(12) 0.0345(3) Uani 1 1 d . . .
H7 H 0.0349 0.3128 0.2021 0.041 Uiso 1 1 calc R . .
C16 C 0.4828(2) 0.78115(19) 0.82332(12) 0.0374(3) Uani 1 1 d . . .
H16 H 0.5223 0.8245 0.8711 0.045 Uiso 1 1 calc R . .
O7 O 0.3459(2) 0.34510(18) 0.92096(12) 0.0734(5) Uani 1 1 d . . .
C10 C 0.02876(18) 0.00347(16) 0.54476(11) 0.0301(3) Uani 1 1 d . . .
C12 C 0.37057(17) 0.64364(16) 0.67770(11) 0.0294(3) Uani 1 1 d . . .
O2 O 0.26658(19) 1.07092(16) 0.01507(13) 0.0617(4) Uani 1 1 d . . .
H2 H 0.2769 1.1589 -0.0206 0.093 Uiso 1 1 calc R . .
C6 C 0.18636(18) 0.47488(16) 0.35607(11) 0.0312(3) Uani 1 1 d . . .
H6 H 0.2103 0.4599 0.4236 0.037 Uiso 1 1 calc R . .
C3 C 0.2215(2) 0.78102(17) 0.11342(12) 0.0352(3) Uani 1 1 d . . .
H3A H 0.2288 0.7647 0.0403 0.042 Uiso 1 1 calc R . .
H3B H 0.3276 0.8056 0.1175 0.042 Uiso 1 1 calc R . .
C13 C 0.37523(18) 0.56130(16) 0.78147(12) 0.0319(3) Uani 1 1 d . . .
C11 C 0.32328(18) 0.58712(17) 0.58585(12) 0.0322(3) Uani 1 1 d . . .
C4 C 0.1183(2) 0.52369(18) 0.15642(12) 0.0349(3) Uani 1 1 d . . .
H4 H 0.0958 0.5414 0.0883 0.042 Uiso 1 1 calc R . .
C1 C 0.1119(2) 1.07287(18) 0.06830(13) 0.0411(4) Uani 1 1 d . . .
C9 C 0.07208(17) 0.21699(15) 0.39876(11) 0.0291(3) Uani 1 1 d . . .
C14 C 0.3222(2) 0.39873(18) 0.83051(13) 0.0398(3) Uani 1 1 d . . .
C18 C 0.47335(18) 0.86419(16) 0.72328(11) 0.0317(3) Uani 1 1 d . . .
C17 C 0.5335(2) 1.02211(18) 0.68973(12) 0.0353(3) Uani 1 1 d . . .
H3 H 0.256(4) 0.396(4) 0.683(3) 0.100(10) Uiso 1 1 d . . .

loop_
_atom_site_aniso_label
_atom_site_aniso_U_11
_atom_site_aniso_U_22
_atom_site_aniso_U_33
_atom_site_aniso_U_23
_atom_site_aniso_U_13
_atom_site_aniso_U_12
S1 0.0532(2) 0.02984(18) 0.0370(2) 0.00162(14) -0.02036(16) -0.02009(15)
O3 0.0610(7) 0.0370(6) 0.0424(6) -0.0002(5) -0.0154(5) -0.0268(5)
O5 0.0799(9) 0.0348(6) 0.0435(6) 0.0072(5) -0.0280(6) -0.0288(6)
O8 0.0675(8) 0.0368(6) 0.0500(7) 0.0079(5) -0.0162(6) -0.0255(6)
O6 0.0801(10) 0.0498(7) 0.0644(8) 0.0058(6) -0.0400(7) -0.0357(7)
N1 0.0379(6) 0.0261(5) 0.0295(6) 0.0009(4) -0.0098(5) -0.0092(4)
O1 0.0833(10) 0.0365(6) 0.0585(8) -0.0037(6) -0.0381(7) 0.0012(6)
C19 0.0387(7) 0.0278(6) 0.0300(6) 0.0011(5) -0.0117(5) -0.0110(5)
N2 0.0432(7) 0.0266(5) 0.0336(6) -0.0001(5) -0.0145(5) -0.0125(5)
C15 0.0464(8) 0.0365(7) 0.0291(7) 0.0029(6) -0.0098(6) -0.0100(6)
O4 0.0644(7) 0.0397(6) 0.0342(6) 0.0028(4) -0.0188(5) -0.0251(5)
C5 0.0414(8) 0.0284(6) 0.0332(7) -0.0019(5) -0.0131(6) -0.0129(5)
C8 0.0311(6) 0.0238(6) 0.0314(7) -0.0034(5) -0.0079(5) -0.0062(5)
C2 0.0502(9) 0.0315(7) 0.0319(7) -0.0011(5) -0.0137(6) -0.0101(6)
C7 0.0455(8) 0.0285(6) 0.0352(7) -0.0042(5) -0.0149(6) -0.0124(6)
C16 0.0467(8) 0.0388(8) 0.0309(7) -0.0031(6) -0.0125(6) -0.0135(6)
O7 0.1243(14) 0.0526(8) 0.0553(8) 0.0264(7) -0.0397(9) -0.0476(9)
C10 0.0379(7) 0.0239(6) 0.0323(7) -0.0020(5) -0.0118(6) -0.0102(5)
C12 0.0315(7) 0.0263(6) 0.0320(7) -0.0015(5) -0.0086(5) -0.0083(5)
O2 0.0724(9) 0.0404(7) 0.0676(9) 0.0222(6) -0.0175(7) -0.0217(6)
C6 0.0405(7) 0.0279(6) 0.0293(6) -0.0009(5) -0.0132(6) -0.0110(5)
C3 0.0449(8) 0.0299(7) 0.0305(7) 0.0050(5) -0.0090(6) -0.0126(6)
C13 0.0333(7) 0.0271(6) 0.0332(7) 0.0016(5) -0.0052(5) -0.0076(5)
C11 0.0361(7) 0.0285(6) 0.0351(7) -0.0018(5) -0.0104(6) -0.0112(5)
C4 0.0463(8) 0.0330(7) 0.0301(7) -0.0024(5) -0.0149(6) -0.0110(6)
C1 0.0653(11) 0.0300(7) 0.0368(8) -0.0018(6) -0.0265(7) -0.0118(7)
C9 0.0335(7) 0.0243(6) 0.0314(6) -0.0027(5) -0.0098(5) -0.0070(5)
C14 0.0465(9) 0.0316(7) 0.0393(8) 0.0053(6) -0.0088(7) -0.0116(6)
C18 0.0368(7) 0.0284(6) 0.0328(7) -0.0023(5) -0.0095(6) -0.0113(5)
C17 0.0446(8) 0.0314(7) 0.0342(7) -0.0031(5) -0.0119(6) -0.0135(6)

loop_
_atom_type_symbol
_atom_type_description
_atom_type_scat_dispersion_real
_atom_type_scat_dispersion_imag
_atom_type_scat_source
C C 0.0033 0.0016 'International Tables Vol C Tables 4.2.6.8 and 6.1.1.4'
H H 0.0000 0.0000 'International Tables Vol C Tables 4.2.6.8 and 6.1.1.4'
N N 0.0061 0.0033 'International Tables Vol C Tables 4.2.6.8 and 6.1.1.4'
O O 0.0106 0.0060 'International Tables Vol C Tables 4.2.6.8 and 6.1.1.4'
S S 0.1246 0.1234 'International Tables Vol C Tables 4.2.6.8 and 6.1.1.4'

loop_
_geom_angle_atom_site_label_1
_geom_angle_atom_site_label_2
_geom_angle_atom_site_label_3
_geom_angle
_geom_angle_site_symmetry_1
_geom_angle_site_symmetry_3
_geom_angle_publ_flag
C10 S1 C9 87.88(6) . . ?
C5 N1 C3 119.38(12) . . ?
C5 N1 C4 120.88(12) . . ?
C4 N1 C3 119.73(12) . . ?
C18 C19 C12 122.76(13) . . ?
C9 N2 C10 108.17(12) 2_556 . ?
C16 C15 C13 122.67(14) . . ?
N1 C5 C6 120.84(13) . . ?
C7 C8 C6 118.61(12) . . ?
C7 C8 C9 119.35(12) . . ?
C6 C8 C9 122.04(12) . . ?
C1 C2 C3 112.35(13) . . ?
C4 C7 C8 119.73(13) . . ?
C15 C16 C18 118.75(14) . . ?
N2 C10 S1 132.87(11) . . ?
N2 C10 C10 117.68(15) . 2_556 ?
C10 C10 S1 109.45(13) 2_556 . ?
C19 C12 C13 117.42(13) . . ?
C19 C12 C11 114.09(12) . . ?
C13 C12 C11 128.49(12) . . ?
C5 C6 C8 119.33(13) . . ?
N1 C3 C2 110.21(12) . . ?
C15 C13 C12 118.74(13) . . ?
C15 C13 C14 113.52(13) . . ?
C12 C13 C14 127.73(14) . . ?
O3 C11 C12 119.73(13) . . ?
O4 C11 O3 120.31(14) . . ?
O4 C11 C12 119.94(12) . . ?
N1 C4 C7 120.61(13) . . ?
O1 C1 C2 122.78(17) . . ?
O1 C1 O2 124.29(16) . . ?
O2 C1 C2 112.91(14) . . ?
N2 C9 S1 116.82(10) 2_556 . ?
N2 C9 C8 121.65(13) 2_556 . ?
C8 C9 S1 121.53(10) . . ?
O8 C14 C13 121.02(14) . . ?
O7 C14 O8 122.29(15) . . ?
O7 C14 C13 116.68(15) . . ?
C19 C18 C17 120.65(13) . . ?
C16 C18 C19 119.58(13) . . ?
C16 C18 C17 119.67(13) . . ?
O5 C17 C18 112.66(13) . . ?
O6 C17 O5 123.97(14) . . ?
O6 C17 C18 123.35(14) . . ?

loop_
_geom_bond_atom_site_label_1
_geom_bond_atom_site_label_2
_geom_bond_distance
_geom_bond_site_symmetry_2
_geom_bond_publ_flag
S1 C10 1.7161(14) . ?
S1 C9 1.7445(14) . ?
O3 C11 1.2794(17) . ?
O5 C17 1.3129(19) . ?
O8 C14 1.261(2) . ?
O6 C17 1.2012(19) . ?
N1 C5 1.3433(19) . ?
N1 C3 1.4871(17) . ?
N1 C4 1.3434(18) . ?
O1 C1 1.208(2) . ?
C19 C12 1.3938(18) . ?
C19 C18 1.386(2) . ?
N2 C10 1.3515(18) . ?
N2 C9 1.3114(17) 2_556 ?
C15 C16 1.378(2) . ?
C15 C13 1.397(2) . ?
O4 C11 1.2255(18) . ?
C5 C6 1.3707(19) . ?
C8 C7 1.390(2) . ?
C8 C6 1.3930(18) . ?
C8 C9 1.4633(18) . ?
C2 C3 1.512(2) . ?
C2 C1 1.506(2) . ?
C7 C4 1.369(2) . ?
C16 C18 1.379(2) . ?
O7 C14 1.233(2) . ?
C10 C10 1.380(3) 2_556 ?
C12 C13 1.4124(19) . ?
C12 C11 1.527(2) . ?
O2 C1 1.310(2) . ?
C13 C14 1.5274(19) . ?
C9 N2 1.3114(17) 2_556 ?
C18 C17 1.4918(19) . ?
